data_7021758
loop_
_publ_author_name
'Cao, Deng-Ke'
'Liu, Bei'
'Gu, Yan-Wei'
'Feng, Jia-Qi'
'Zhao, Yue'

_publ_section_title
;
 Phosphonates containing 8-hydroxyquinoline moiety and their metal
 complexes: structures, fluorescent and magnetic properties.
;
_journal_issue 34
_journal_name_full 'Dalton transactions (Cambridge, England : 2003)'
_journal_page_first 12228
_journal_page_last 12237
_journal_paper_doi 10.1039/c3dt51108a
_journal_volume 42
_journal_year 2013
_chemical_formula_moiety 'C10 H10 N O4 P, H2 O'
_chemical_formula_sum 'C10 H12 N O5 P'
_chemical_formula_weight 257.18
_chemical_name_systematic
;
?
;
_space_group_IT_number 14
_symmetry_cell_setting monoclinic
_symmetry_space_group_name_Hall '-P 2yn'
_symmetry_space_group_name_H-M 'P 1 21/n 1'
_atom_sites_solution_hydrogens geom
_atom_sites_solution_primary direct
_atom_sites_solution_secondary difmap
_audit_creation_method SHELXL-97
_cell_angle_alpha 90.00
_cell_angle_beta 95.247(3)
_cell_angle_gamma 90.00
_cell_formula_units_Z 4
_cell_length_a 7.2340(12)
_cell_length_b 7.9678(13)
_cell_length_c 18.530(3)
_cell_measurement_reflns_used 656
_cell_measurement_temperature 291(2)
_cell_measurement_theta_max 20.1575
_cell_measurement_theta_min 2.7835
_cell_volume 1063.6(3)
_computing_cell_refinement SMART
_computing_data_collection 'SMART (Bruker, 2000)'
_computing_data_reduction 'SAINT (Bruker, 2000)'
_computing_molecular_graphics SHELXTL
_computing_publication_material SHELXTL
_computing_structure_refinement SHELXTL
_computing_structure_solution 'SHELXTL (Bruker, 2000)'
_diffrn_ambient_temperature 291(2)
_diffrn_measured_fraction_theta_full 0.988
_diffrn_measured_fraction_theta_max 0.988
_diffrn_measurement_device_type 'Bruker Smart Aepex CCD area detector'
_diffrn_measurement_method 'phi and omega scans'
_diffrn_radiation_monochromator graphite
_diffrn_radiation_source 'fine-focus sealed tube'
_diffrn_radiation_type MoK\a
_diffrn_radiation_wavelength 0.71073
_diffrn_reflns_av_R_equivalents 0.0447
_diffrn_reflns_av_sigmaI/netI 0.0604
_diffrn_reflns_limit_h_max 8
_diffrn_reflns_limit_h_min -6
_diffrn_reflns_limit_k_max 8
_diffrn_reflns_limit_k_min -9
_diffrn_reflns_limit_l_max 22
_diffrn_reflns_limit_l_min -22
_diffrn_reflns_number 5290
_diffrn_reflns_theta_full 25.99
_diffrn_reflns_theta_max 25.99
_diffrn_reflns_theta_min 2.21
_exptl_absorpt_coefficient_mu 0.269
_exptl_absorpt_correction_T_max 0.987
_exptl_absorpt_correction_T_min 0.978
_exptl_absorpt_correction_type multi-scan
_exptl_absorpt_process_details 'SADABS, Bruker(2000)'
_exptl_crystal_colour yellow
_exptl_crystal_density_diffrn 1.606
_exptl_crystal_density_method 'not measured'
_exptl_crystal_description needlelike
_exptl_crystal_F_000 536
_exptl_crystal_size_max 0.1
_exptl_crystal_size_mid 0.07
_exptl_crystal_size_min 0.05
_refine_diff_density_max 0.516
_refine_diff_density_min -0.452
_refine_diff_density_rms 0.079
_refine_ls_extinction_method none
_refine_ls_goodness_of_fit_ref 1.026
_refine_ls_hydrogen_treatment constr
_refine_ls_matrix_type full
_refine_ls_number_parameters 154
_refine_ls_number_reflns 2063
_refine_ls_number_restraints 0
_refine_ls_restrained_S_all 1.026
_refine_ls_R_factor_all 0.0951
_refine_ls_R_factor_gt 0.0704
_refine_ls_shift/su_max 0.000
_refine_ls_shift/su_mean 0.000
_refine_ls_structure_factor_coef Fsqd
_refine_ls_weighting_details 'calc w=1/[\s^2^(Fo^2^)+(0.0989P)^2^+0.9058P] where P=(Fo^2^+2Fc^2^)/3'
_refine_ls_weighting_scheme calc
_refine_ls_wR_factor_gt 0.1705
_refine_ls_wR_factor_ref 0.1861
_reflns_number_gt 1603
_reflns_number_total 2063
_reflns_threshold_expression >2sigma(I)
_cod_data_source_file c3dt51108a.txt
_cod_data_source_block 1
_cod_depositor_comments
;
The following automatic conversions were performed:

'_symmetry_cell_setting' value 'Monoclinic' changed to 'monoclinic'
according to /home/saulius/struct/CIF-dictionaries/cif_core.dic
dictionary named 'cif_core.dic' version 2.4.2 from 2011-04-26.

Automatic conversion script
Id: cif_fix_values 1891 2012-01-12 08:04:46Z andrius 
;
_cod_original_sg_symbol_H-M P2(1)/n
_cod_database_code 7021758

loop_
_symmetry_equiv_pos_as_xyz
'x, y, z'
'-x+1/2, y+1/2, -z+1/2'
'-x, -y, -z'
'x-1/2, -y-1/2, z-1/2'

loop_
_atom_site_label
_atom_site_type_symbol
_atom_site_fract_x
_atom_site_fract_y
_atom_site_fract_z
_atom_site_U_iso_or_equiv
_atom_site_adp_type
_atom_site_occupancy
_atom_site_symmetry_multiplicity
_atom_site_calc_flag
_atom_site_refinement_flags
P1 P 0.84038(14) 0.30066(13) 0.20863(5) 0.0304(3) Uani 1 1 d .
O1 O 0.9953(4) 0.4159(4) 0.19191(14) 0.0383(7) Uani 1 1 d .
O2 O 0.8818(4) 0.1185(4) 0.20033(16) 0.0446(8) Uani 1 1 d .
O3 O 0.7870(4) 0.3342(4) 0.28725(15) 0.0420(8) Uani 1 1 d .
H3A H 0.7342 0.4250 0.2885 0.050 Uiso 1 1 calc R
O4 O 0.7611(4) 0.3105(3) -0.14739(14) 0.0423(8) Uani 1 1 d .
H4C H 0.8747 0.3330 -0.1512 0.051 Uiso 1 1 d R
N1 N 0.8328(4) 0.6006(4) -0.07568(16) 0.0297(8) Uani 1 1 d .
H1A H 0.8565 0.5869 -0.1199 0.036 Uiso 1 1 calc R
C1 C 0.8663(5) 0.7477(5) -0.0451(2) 0.0344(9) Uani 1 1 d .
H1C H 0.9123 0.8347 -0.0718 0.041 Uiso 1 1 calc R
C2 C 0.8335(6) 0.7739(5) 0.0268(2) 0.0364(10) Uani 1 1 d .
H2B H 0.8551 0.8786 0.0480 0.044 Uiso 1 1 calc R
C3 C 0.7692(5) 0.6445(5) 0.0660(2) 0.0336(9) Uani 1 1 d .
H3B H 0.7519 0.6606 0.1147 0.040 Uiso 1 1 calc R
C4 C 0.7290(5) 0.4872(5) 0.03363(19) 0.0268(8) Uani 1 1 d .
C5 C 0.6644(5) 0.3470(5) 0.0712(2) 0.0295(9) Uani 1 1 d .
C6 C 0.6384(5) 0.1995(5) 0.0338(2) 0.0351(9) Uani 1 1 d .
H6A H 0.5985 0.1060 0.0581 0.042 Uiso 1 1 calc R
C7 C 0.6689(6) 0.1828(5) -0.0392(2) 0.0375(10) Uani 1 1 d .
H7A H 0.6479 0.0799 -0.0622 0.045 Uiso 1 1 calc R
C8 C 0.7295(5) 0.3163(5) -0.0774(2) 0.0321(9) Uani 1 1 d .
C9 C 0.7623(5) 0.4694(5) -0.04030(19) 0.0272(8) Uani 1 1 d .
C10 C 0.6347(5) 0.3555(5) 0.1505(2) 0.0339(9) Uani 1 1 d .
H10A H 0.5348 0.2798 0.1602 0.041 Uiso 1 1 calc R
H10B H 0.5968 0.4684 0.1621 0.041 Uiso 1 1 calc R
O1W O 0.2561(4) 0.4986(4) 0.30656(16) 0.0513(9) Uani 1 1 d .
H1WD H 0.1763 0.4731 0.2717 0.062 Uiso 1 1 d R
H1WA H 0.3369 0.5638 0.2913 0.077 Uiso 1 1 d R

loop_
_atom_site_aniso_label
_atom_site_aniso_U_11
_atom_site_aniso_U_22
_atom_site_aniso_U_33
_atom_site_aniso_U_23
_atom_site_aniso_U_13
_atom_site_aniso_U_12
P1 0.0334(6) 0.0329(6) 0.0256(5) 0.0063(4) 0.0069(4) 0.0017(4)
O1 0.0396(17) 0.0472(17) 0.0285(15) 0.0028(12) 0.0048(12) -0.0071(14)
O2 0.0416(17) 0.0418(19) 0.0514(19) 0.0078(14) 0.0091(14) 0.0055(14)
O3 0.0502(18) 0.0426(17) 0.0346(16) 0.0118(12) 0.0111(13) 0.0092(14)
O4 0.0504(18) 0.0477(19) 0.0298(15) -0.0064(12) 0.0094(13) -0.0084(14)
N1 0.0280(17) 0.0341(19) 0.0270(17) 0.0029(13) 0.0032(13) -0.0006(14)
C1 0.032(2) 0.030(2) 0.041(2) 0.0032(17) 0.0013(17) 0.0021(17)
C2 0.042(2) 0.026(2) 0.041(2) -0.0049(17) 0.0025(19) 0.0016(18)
C3 0.032(2) 0.040(2) 0.029(2) -0.0040(17) 0.0052(16) 0.0092(18)
C4 0.0215(19) 0.031(2) 0.028(2) 0.0022(15) 0.0021(15) 0.0043(15)
C5 0.0218(19) 0.036(2) 0.031(2) 0.0028(16) 0.0034(15) 0.0005(16)
C6 0.032(2) 0.033(2) 0.041(2) 0.0086(17) 0.0059(17) -0.0040(17)
C7 0.038(2) 0.033(2) 0.042(2) -0.0061(17) 0.0013(18) -0.0043(18)
C8 0.031(2) 0.035(2) 0.030(2) -0.0023(16) 0.0030(16) -0.0018(17)
C9 0.0243(19) 0.030(2) 0.0274(19) 0.0001(15) 0.0022(15) 0.0033(15)
C10 0.033(2) 0.040(2) 0.031(2) 0.0058(17) 0.0097(16) 0.0033(18)
O1W 0.058(2) 0.055(2) 0.0395(17) 0.0116(14) -0.0043(15) -0.0186(16)

loop_
_atom_type_symbol
_atom_type_description
_atom_type_scat_dispersion_real
_atom_type_scat_dispersion_imag
_atom_type_scat_source
C C 0.0033 0.0016 'International Tables Vol C Tables 4.2.6.8 and 6.1.1.4'
H H 0.0000 0.0000 'International Tables Vol C Tables 4.2.6.8 and 6.1.1.4'
N N 0.0061 0.0033 'International Tables Vol C Tables 4.2.6.8 and 6.1.1.4'
O O 0.0106 0.0060 'International Tables Vol C Tables 4.2.6.8 and 6.1.1.4'
P P 0.1023 0.0942 'International Tables Vol C Tables 4.2.6.8 and 6.1.1.4'

loop_
_geom_angle_atom_site_label_1
_geom_angle_atom_site_label_2
_geom_angle_atom_site_label_3
_geom_angle
O2 P1 O1 114.35(18)
O2 P1 O3 109.32(16)
O1 P1 O3 109.88(16)
O2 P1 C10 109.62(18)
O1 P1 C10 108.56(17)
O3 P1 C10 104.67(17)
P1 O3 H3A 109.5
C8 O4 H4C 108.9
C1 N1 C9 122.8(3)
C1 N1 H1A 118.6
C9 N1 H1A 118.6
N1 C1 C2 120.4(4)
N1 C1 H1C 119.8
C2 C1 H1C 119.8
C3 C2 C1 119.5(4)
C3 C2 H2B 120.2
C1 C2 H2B 120.2
C2 C3 C4 120.7(4)
C2 C3 H3B 119.6
C4 C3 H3B 119.6
C3 C4 C5 123.8(3)
C3 C4 C9 117.0(3)
C5 C4 C9 119.2(3)
C6 C5 C4 117.6(4)
C6 C5 C10 120.5(3)
C4 C5 C10 121.8(3)
C5 C6 C7 123.1(4)
C5 C6 H6A 118.5
C7 C6 H6A 118.5
C8 C7 C6 120.8(4)
C8 C7 H7A 119.6
C6 C7 H7A 119.6
O4 C8 C7 124.4(4)
O4 C8 C9 117.8(3)
C7 C8 C9 117.9(4)
N1 C9 C8 119.0(3)
N1 C9 C4 119.6(3)
C8 C9 C4 121.4(3)
C5 C10 P1 112.7(3)
C5 C10 H10A 109.0
P1 C10 H10A 109.0
C5 C10 H10B 109.0
P1 C10 H10B 109.0
H10A C10 H10B 107.8
H1WD O1W H1WA 109.5

loop_
_geom_bond_atom_site_label_1
_geom_bond_atom_site_label_2
_geom_bond_distance
P1 O2 1.493(3)
P1 O1 1.503(3)
P1 O3 1.564(3)
P1 C10 1.809(4)
O3 H3A 0.8200
O4 C8 1.339(5)
O4 H4C 0.8501
N1 C1 1.314(5)
N1 C9 1.358(5)
N1 H1A 0.8600
C1 C2 1.391(5)
C1 H1C 0.9300
C2 C3 1.367(6)
C2 H2B 0.9300
C3 C4 1.409(5)
C3 H3B 0.9300
C4 C5 1.419(5)
C4 C9 1.420(5)
C5 C6 1.369(5)
C5 C10 1.506(5)
C6 C7 1.397(6)
C6 H6A 0.9300
C7 C8 1.371(6)
C7 H7A 0.9300
C8 C9 1.410(5)
C10 H10A 0.9700
C10 H10B 0.9700
O1W H1WD 0.8500
O1W H1WA 0.8499
